data_9009354
loop_
_publ_author_name
'Sacerdoti, M.'
'Passaglia, E.'

_publ_section_title
;
 Hydrocalumite from Latium, Italy: its crystal structure and relationship
 with related synthetic phases
 Note: this is the structure of the subcell, not the true cell
;
_journal_name_full 'Neues Jahrbuch fur Mineralogie, Monatshefte'
_journal_page_first 462
_journal_page_last 475
_journal_volume 1988
_journal_year 1988
_chemical_compound_source 'Montalto di Castro, Viterbo, Latium, Italy'
_chemical_formula_sum 'C0.36 H12 Al Ca2 Cl0.48 O9.5'
_chemical_name_mineral Hydrocalumite
_space_group_IT_number 15
_symmetry_space_group_name_Hall '-C 2yc'
_symmetry_space_group_name_H-M 'C 1 2/c 1'
_cell_angle_alpha 90
_cell_angle_beta 104.22
_cell_angle_gamma 90
_cell_formula_units_Z 4
_cell_length_a 10.020
_cell_length_b 5.751
_cell_length_c 16.286
_cell_volume 909.726
_database_code_amcsd 0014832
_exptl_crystal_density_diffrn 2.136
_cod_original_formula_sum 'Ca2 Al O9.5 H12 C.36 Cl.48'
_cod_database_code 9009354

loop_
_space_group_symop_operation_xyz
x,y,z
1/2+x,1/2+y,z
x,-y,1/2+z
1/2+x,1/2-y,1/2+z
-x,y,1/2-z
1/2-x,1/2+y,1/2-z
-x,-y,-z
1/2-x,1/2-y,-z

loop_
_atom_site_label
_atom_site_fract_x
_atom_site_fract_y
_atom_site_fract_z
_atom_site_occupancy
_atom_site_U_iso_or_equiv
_atom_site_type_symbol
_atom_site_attached_hydrogens
Ca 0.09800 0.24920 0.03610 1.00000 0.01450 Ca 0
Al 0.25000 0.75000 0.00000 1.00000 0.01120 Al 0
O1 0.09970 -0.06980 -0.06310 1.00000 0.01400 O 0
H1 0.09200 -0.05200 -0.11700 1.00000 0.01400 H 0
O2 0.12280 0.65290 0.06380 1.00000 0.01570 O 0
H2 0.13100 0.70500 0.12000 1.00000 ? H 0
O3 0.30310 0.02860 0.06300 1.00000 0.01410 O 0
H3 0.36300 0.01600 0.11800 1.00000 0.01140 H 0
O4 0.16140 0.24250 0.19170 1.00000 0.05120 O 0
H41 0.14500 0.35800 0.21700 0.50000 0.05100 H 0
H42 0.14400 0.14300 0.21000 0.50000 0.05100 H 0
H43 0.23500 0.26500 0.20600 0.50000 0.05100 H 0
H44 0.10300 0.28800 0.21500 0.50000 0.05100 H 0
O5 0.50000 0.01700 0.25000 0.55000 0.04870 O 0
O6 0.60860 0.35120 0.24840 0.36000 0.07370 O 0
Wat7 0.50000 0.49090 0.25000 0.23000 0.04200 O 2
C 0.50000 0.22640 0.25000 0.36000 0.03930 C 0
Cl 0.50000 0.22640 0.25000 0.48000 0.03930 Cl 0

loop_
_cod_changelog_entry_id
_cod_changelog_entry_author
_cod_changelog_entry_date
_cod_changelog_entry_text
1
;cod-tools version 3.8.0
Id: cif_guess_AMCSD_atom_types 9581 2023-05-17 12:35:41Z saulius
;
2023-05-18T11:40:15+03:00
;Derived atom types and hydrogen counts
from atom names that follow the AMCSD naming convention
(Wat == water, O-H == hydroxyl).
;

loop_
_cod_related_entry_id
_cod_related_entry_database
_cod_related_entry_code
1 AMCSD 0014832
